data_2209930
loop_
_publ_author_name
'C\'eline Besnard'
'Christian Kloc'
'Theo Siegrist'
'Christer Svensson'
'Krystian Pluta'

_publ_section_title
;
 Diquino[4,3-<i>b</i>;3',4'-<i>e</i>][1,4]thiaselenine
;
_journal_coeditor_code LH2116
_journal_issue 8
_journal_name_full 'Acta Crystallographica Section E'
_journal_page_first o3203
_journal_page_last o3205
_journal_paper_doi 10.1107/S1600536806025232
_journal_volume 62
_journal_year 2006
_chemical_formula_iupac 'C18 H10 N2 S1 Se1'
_chemical_formula_moiety 'C18 H10 N2 S1 Se1'
_chemical_formula_sum 'C18 H10 N2 S Se'
_chemical_formula_weight 365.32
_chemical_name_systematic
;
Diquino[4,3-b;3',4'-e][1,4]thiaselenine
;
_space_group_IT_number 31
_symmetry_cell_setting orthorhombic
_symmetry_space_group_name_Hall 'P 2ac -2'
_symmetry_space_group_name_H-M 'P m n 21'
_atom_sites_solution_hydrogens geom
_atom_sites_solution_primary direct
_audit_creation_method CRYSTALS_ver_12.80
_cell_angle_alpha 90
_cell_angle_beta 90
_cell_angle_gamma 90
_cell_formula_units_Z 2
_cell_length_a 23.625(3)
_cell_length_b 7.3299(9)
_cell_length_c 4.1297(5)
_cell_measurement_reflns_used 0
_cell_measurement_temperature 293
_cell_measurement_theta_max 0
_cell_measurement_theta_min 0
_cell_volume 715.14(15)
_computing_cell_refinement TWINSOLVE
_computing_data_collection 'TWINSOLVE (Rigaku/MSC & Prekat, 2002)'
_computing_data_reduction TWINSOLVE
_computing_molecular_graphics
;
ORTEP-3 (Burnett & Johnson, 1996) and ATOMS (Dowty, 1994)
;
_computing_publication_material 'CRYSTALS and enCIFer (Allen <i>et al.</i>,  2004)'
_computing_structure_refinement 'CRYSTALS (Betteridge <i>et al.</i>,  2003)'
_computing_structure_solution 'SIR92 (Altomare <i>et al.</i>,  1993)'
_diffrn_ambient_temperature 293
_diffrn_measured_fraction_theta_full 0.941
_diffrn_measured_fraction_theta_max 0.941
_diffrn_measurement_device_type 'mar CCD area-detector'
_diffrn_measurement_method \f
_diffrn_radiation_monochromator graphite
_diffrn_radiation_type synchrotron
_diffrn_radiation_wavelength 1.08900
_diffrn_reflns_av_R_equivalents 0.030
_diffrn_reflns_limit_h_max 23
_diffrn_reflns_limit_h_min -23
_diffrn_reflns_limit_k_max 7
_diffrn_reflns_limit_k_min -7
_diffrn_reflns_limit_l_max 4
_diffrn_reflns_limit_l_min -4
_diffrn_reflns_number 3727
_diffrn_reflns_theta_full 32.676
_diffrn_reflns_theta_max 32.676
_diffrn_reflns_theta_min 3.965
_diffrn_standards_number 0
_exptl_absorpt_coefficient_mu 2.767
_exptl_absorpt_correction_type none
_exptl_crystal_colour yellow
_exptl_crystal_density_diffrn 1.696
_exptl_crystal_description needle
_exptl_crystal_F_000 364
_exptl_crystal_size_max 0.03
_exptl_crystal_size_mid 0.001
_exptl_crystal_size_min 0.001
_refine_diff_density_max 0.14
_refine_diff_density_min -0.20
_refine_ls_abs_structure_details 'Flack (1983), with 72 Friedel pairs'
_refine_ls_abs_structure_Flack 0.420(19)
_refine_ls_extinction_method none
_refine_ls_goodness_of_fit_ref 1.0408
_refine_ls_hydrogen_treatment constr
_refine_ls_matrix_type full
_refine_ls_number_parameters 104
_refine_ls_number_reflns 770
_refine_ls_number_restraints 1
_refine_ls_R_factor_all 0.0315
_refine_ls_R_factor_gt 0.0241
_refine_ls_shift/su_max 0.000169
_refine_ls_structure_factor_coef Fsqd
_refine_ls_weighting_details
;
w = [1-(F~o~-F~c~)^2^/36\s^2^(F)]^2^/[23.9T~o~(x)-32.3T~1~(x)+11.2T~2~(x)]
where T~i~ are the Chebychev polynomials and x = F~c~/F~max~
(Prince, 1982; Watkin, 1994)
;
_refine_ls_weighting_scheme calc
_refine_ls_wR_factor_all 0.0515
_refine_ls_wR_factor_gt 0.0474
_refine_ls_wR_factor_ref 0.0515
_reflns_number_gt 684
_reflns_number_total 770
_reflns_threshold_expression I>2\s(I)
_cod_data_source_file lh2116.cif
_cod_data_source_block I
_cod_depositor_comments
;
The following automatic conversions were performed:
'_symmetry_cell_setting' value 'Orthorhombic' changed to 'orthorhombic'
according to '/home/saulius/struct/CIF-dictionaries/cif_core.dic'
dictionary named 'cif_core.dic' version 2.4.1 from 2010-06-29.

Automatic conversion script
Id: cif_fix_enum 1527 2010-12-29 10:47:43Z saulius 

The following automatic conversions were performed:

'_symmetry_cell_setting' value 'Orthorhombic' changed to
'orthorhombic' according to
/home/saulius/struct/CIF-dictionaries/cif_core.dic dictionary named
'cif_core.dic' version 2.4.1 from 2010-06-29.

Automatic conversion script
Id: cif_fix_values 1715 2011-07-08 13:25:40Z adriana 
;
_cod_original_cell_volume 715.13(15)
_cod_original_sg_symbol_H-M 'P m n 21 '
_cod_original_formula_sum 'C18 H10 N2 S1 Se1'
_cod_database_code 2209930
_cod_database_fobs_code 2209930

loop_
_symmetry_equiv_pos_as_xyz
x,y,z
-x,y,z
x+1/2,-y,z+1/2
-x+1/2,-y,z+1/2

loop_
_atom_site_type_symbol
_atom_site_label
_atom_site_fract_x
_atom_site_fract_y
_atom_site_fract_z
_atom_site_U_iso_or_equiv
_atom_site_adp_type
_atom_site_occupancy
N N1 0.6499(2) 0.4209(6) 0.9810(11) 0.0638 Uani 1.0000
C C2 0.6039(2) 0.3715(7) 0.8314(16) 0.0610 Uani 1.0000
C C3 0.55764(16) 0.4888(6) 0.7703(17) 0.0478 Uani 1.0000
C C4 0.56015(18) 0.6649(7) 0.8649(10) 0.0464 Uani 1.0000
C C5 0.6085(2) 0.7276(7) 1.0402(12) 0.0504 Uani 1.0000
C C6 0.6162(2) 0.9055(7) 1.1625(12) 0.0546 Uani 1.0000
C C7 0.6644(2) 0.9538(7) 1.3186(17) 0.0616 Uani 1.0000
C C8 0.7081(2) 0.8289(10) 1.3588(14) 0.0733 Uani 1.0000
C C9 0.70237(19) 0.6534(8) 1.2495(19) 0.0654 Uani 1.0000
C C10 0.6532(2) 0.5966(8) 1.0877(13) 0.0531 Uani 1.0000
Se Se 0.5000 0.83098(10) 0.7698(3) 0.0676 Uani 1.0000
S S 0.5000 0.3993(3) 0.5433(5) 0.0638 Uani 1.0000
H H21 0.6000 0.2560 0.7088 0.0875 Uiso 1.0000
H H61 0.5876 0.9887 1.0846 0.0788 Uiso 1.0000
H H71 0.6681 1.0729 1.3498 0.0888 Uiso 1.0000
H H81 0.7419 0.8635 1.4177 0.1059 Uiso 1.0000
H H91 0.7317 0.5694 1.2281 0.0935 Uiso 1.0000

loop_
_atom_site_aniso_label
_atom_site_aniso_U_11
_atom_site_aniso_U_22
_atom_site_aniso_U_33
_atom_site_aniso_U_12
_atom_site_aniso_U_13
_atom_site_aniso_U_23
N1 0.058(3) 0.067(3) 0.066(3) 0.016(3) 0.002(3) 0.007(3)
C2 0.065(3) 0.058(3) 0.060(4) 0.009(3) 0.025(4) 0.003(3)
C3 0.047(2) 0.057(3) 0.039(3) 0.001(2) 0.009(4) -0.004(4)
C4 0.035(2) 0.058(3) 0.046(4) 0.009(2) 0.006(2) 0.020(3)
C5 0.043(3) 0.065(3) 0.043(3) 0.005(3) 0.018(3) 0.017(3)
C6 0.045(3) 0.061(4) 0.057(4) -0.003(3) 0.007(3) 0.011(3)
C7 0.052(3) 0.072(3) 0.060(4) -0.004(3) 0.011(4) 0.014(4)
C8 0.046(3) 0.108(5) 0.066(6) -0.009(4) 0.001(3) 0.004(4)
C9 0.046(3) 0.094(4) 0.056(4) 0.013(3) 0.010(5) 0.014(4)
C10 0.045(3) 0.072(4) 0.043(3) 0.011(3) 0.011(3) 0.012(3)
Se 0.0558(4) 0.0635(5) 0.0836(6) 0.0000 0.0000 0.0239(6)
S 0.0731(13) 0.0684(13) 0.0498(12) 0.0000 0.0000 -0.0075(13)

loop_
_atom_type_symbol
_atom_type_scat_dispersion_real
_atom_type_scat_dispersion_imag
_atom_type_scat_source
C 0.0033 0.0016 'International Tables Vol C 4.2.6.8 and 6.1.1.4'
H 0.0000 0.0000 'International Tables Vol C 4.2.6.8 and 6.1.1.4'
Se -0.0929 2.2259 'International Tables Vol C 4.2.6.8 and 6.1.1.4'
N 0.0061 0.0033 'International Tables Vol C 4.2.6.8 and 6.1.1.4'
S 0.1246 0.1234 'International Tables Vol C 4.2.6.8 and 6.1.1.4'

loop_
_geom_angle_atom_site_label_1
_geom_angle_atom_site_label_2
_geom_angle_atom_site_label_3
_geom_angle_site_symmetry_3
_geom_angle
_geom_angle_publ_flag
C2 N1 C10 . 117.6(5) no
N1 C2 C3 . 124.1(5) no
N1 C2 H21 . 123.9 no
C3 C2 H21 . 111.0 no
C2 C3 C4 . 119.8(5) no
C2 C3 S . 117.5(4) no
C4 C3 S . 122.6(4) no
C3 C4 C5 . 119.3(4) no
C3 C4 Se . 121.1(4) no
C5 C4 Se . 119.6(4) no
C4 C5 C6 . 125.6(4) no
C4 C5 C10 . 116.1(5) no
C6 C5 C10 . 118.3(5) no
C5 C6 C7 . 121.3(5) no
C5 C6 H61 . 112.0 no
C7 C6 H61 . 125.5 no
C6 C7 C8 . 120.6(6) no
C6 C7 H71 . 114.1 no
C8 C7 H71 . 124.0 no
C7 C8 C9 . 120.5(5) no
C7 C8 H81 . 121.4 no
C9 C8 H81 . 117.0 no
C8 C9 C10 . 121.1(5) no
C8 C9 H91 . 125.4 no
C10 C9 H91 . 112.0 no
C5 C10 C9 . 118.3(5) no
C5 C10 N1 . 123.0(5) no
C9 C10 N1 . 118.7(5) no
C3 S C3 2_655 99.9(4) yes
C4 Se C4 2_655 96.0(3) yes

loop_
_geom_bond_atom_site_label_1
_geom_bond_atom_site_label_2
_geom_bond_distance
_geom_bond_publ_flag
N1 C2 1.303(6) yes
N1 C10 1.363(7) yes
C2 C3 1.413(6) no
C2 H21 0.990 no
C3 C4 1.350(6) yes
C3 S 1.779(5) yes
C4 C5 1.429(7) no
C4 Se 1.912(4) yes
C5 C6 1.410(7) no
C5 C10 1.440(7) no
C6 C7 1.357(7) no
C6 H61 0.964 no
C7 C8 1.388(7) no
C7 H71 0.887 no
C8 C9 1.370(8) no
C8 H81 0.873 no
C9 C10 1.404(7) no
C9 H91 0.932 no

loop_
_cod_related_entry_id
_cod_related_entry_database
_cod_related_entry_code
1 ChemSpider 21127694
